data_4021081
loop_
_publ_author_name
'Gary A. Molander'
'Jason P. Burke'
'Patrick J. Carroll'

_publ_section_title
;
 Synthesis and Application of Chiral Cyclopropane-Based Ligands
 in Palladium-Catalyzed Allylic Alkylation
;
_journal_name_full 'Journal of Organic Chemistry'
_journal_page_first 8062
_journal_page_last 8069
_journal_paper_doi 10.1021/jo048782s
_journal_volume 69
_journal_year 2004
_chemical_formula_sum 'C29 H28 Br2 Ni P2'
_chemical_formula_weight 656.98
_space_group_IT_number 19
_symmetry_cell_setting orthorhombic
_symmetry_Int_Tables_number 19
_symmetry_space_group_name_Hall 'P 2ac 2ab'
_symmetry_space_group_name_H-M 'P 21 21 21'
_cell_angle_alpha 90.00
_cell_angle_beta 90.00
_cell_angle_gamma 90.00
_cell_formula_units_Z 4
_cell_length_a 9.0346(15)
_cell_length_b 15.629(3)
_cell_length_c 19.666(4)
_cell_measurement_temperature 295(2)
_cell_volume 2776.8(8)
_diffrn_ambient_temperature 295(2)
_exptl_crystal_density_diffrn 1.572
_refine_ls_R_factor_obs 0.0444
_refine_ls_wR_factor_obs 0.0865
_cod_original_sg_symbol_H-M 'P 21 21 21 '
_cod_database_code 4021081

loop_
_symmetry_equiv_pos_as_xyz
'x, y, z'
'-x+1/2, -y, z+1/2'
'x+1/2, -y+1/2, -z'
'-x, y+1/2, -z+1/2'

loop_
_atom_site_aniso_label
_atom_site_aniso_U_11
_atom_site_aniso_U_22
_atom_site_aniso_U_33
_atom_site_aniso_U_23
_atom_site_aniso_U_13
_atom_site_aniso_U_12
Ni 0.0380(3) 0.0338(2) 0.0480(3) -0.0010(3) 0.0063(2) 0.0020(3)
Br1 0.0903(4) 0.0705(3) 0.0534(3) 0.0162(3) 0.0122(3) 0.0011(3)
Br2 0.0404(2) 0.0541(3) 0.0823(4) -0.0007(3) -0.0078(2) -0.0009(2)
P1 0.0432(6) 0.0351(5) 0.0488(7) -0.0058(5) 0.0016(5) 0.0012(5)
P2 0.0382(5) 0.0372(5) 0.0460(7) -0.0040(5) 0.0038(5) 0.0022(5)
C1 0.055(3) 0.061(3) 0.073(4) -0.017(3) -0.007(3) 0.002(3)
C2 0.042(5) 0.056(6) 0.049(6) -0.004(5) -0.005(5) 0.015(5)
C4 0.044(4) 0.055(5) 0.040(5) 0.007(5) -0.009(4) 0.010(5)
C2' 0.043(6) 0.073(9) 0.059(9) -0.017(8) 0.000(6) 0.007(6)
C4' 0.038(5) 0.047(6) 0.058(8) 0.000(6) -0.014(5) -0.001(5)
C3 0.047(3) 0.080(4) 0.075(4) -0.016(3) -0.019(3) 0.002(3)
C5 0.047(3) 0.056(3) 0.076(4) -0.020(3) -0.002(3) 0.009(3)
C6 0.048(3) 0.041(2) 0.058(3) 0.003(2) 0.011(2) 0.002(2)
C7 0.070(4) 0.048(3) 0.058(3) 0.008(2) 0.003(3) -0.003(3)
C8 0.090(4) 0.070(4) 0.060(4) 0.011(3) 0.012(3) 0.007(3)
C9 0.075(4) 0.067(4) 0.093(5) 0.025(4) 0.030(4) 0.005(3)
C10 0.091(5) 0.054(3) 0.114(6) 0.024(4) 0.023(4) -0.029(3)
C11 0.078(4) 0.052(3) 0.087(4) -0.003(3) 0.009(4) -0.019(3)
C12 0.048(3) 0.036(2) 0.060(3) -0.008(2) 0.007(2) -0.004(2)
C13 0.055(3) 0.058(3) 0.077(4) 0.004(3) 0.009(3) 0.017(3)
C14 0.063(4) 0.067(4) 0.110(6) 0.004(4) 0.024(4) 0.025(3)
C15 0.066(4) 0.057(3) 0.111(6) -0.020(4) 0.036(4) 0.004(3)
C16 0.092(4) 0.075(4) 0.071(4) -0.020(3) 0.026(4) 0.006(4)
C17 0.077(4) 0.064(3) 0.064(4) -0.005(3) 0.010(3) 0.015(3)
C18 0.058(3) 0.042(2) 0.044(3) -0.002(2) 0.006(2) 0.002(2)
C19 0.086(4) 0.072(3) 0.053(3) -0.007(3) -0.003(3) -0.003(3)
C20 0.165(7) 0.077(4) 0.055(4) -0.004(4) -0.020(4) 0.002(5)
C21 0.218(11) 0.059(4) 0.057(4) 0.011(3) 0.037(6) -0.002(5)
C22 0.151(8) 0.090(5) 0.075(5) 0.012(4) 0.039(5) -0.030(5)
C23 0.079(4) 0.073(4) 0.075(4) 0.007(3) 0.022(3) -0.017(3)
C24 0.051(3) 0.034(2) 0.046(3) -0.001(2) 0.000(2) 0.006(2)
C25 0.065(3) 0.051(3) 0.084(4) -0.018(3) 0.021(3) 0.007(3)
C26 0.085(4) 0.056(3) 0.103(5) -0.022(3) 0.019(4) 0.013(3)
C27 0.094(5) 0.040(3) 0.074(4) -0.010(3) -0.017(4) 0.005(3)
C28 0.076(4) 0.050(3) 0.068(4) 0.008(3) -0.006(3) -0.015(3)
C29 0.056(3) 0.043(2) 0.046(3) -0.003(2) 0.003(2) 0.000(2)

loop_
_atom_site_label
_atom_site_type_symbol
_atom_site_fract_x
_atom_site_fract_y
_atom_site_fract_z
_atom_site_U_iso_or_equiv
_atom_site_thermal_displace_type
_atom_site_occupancy
_atom_site_calc_flag
_atom_site_refinement_flags
_atom_site_disorder_group
Ni Ni 0.67586(5) 0.50023(3) 0.33893(3) 0.03996(13) Uani 1 d . .
Br1 Br 0.66148(7) 0.56213(4) 0.22991(3) 0.0714(2) Uani 1 d . .
Br2 Br 0.88767(5) 0.50924(3) 0.40766(3) 0.05895(15) Uani 1 d . .
P1 P 0.61198(13) 0.35802(7) 0.32448(6) 0.0424(3) Uani 1 d . .
P2 P 0.47989(12) 0.56117(7) 0.39756(6) 0.0405(3) Uani 1 d . .
C1 C 0.4397(6) 0.3430(3) 0.2762(3) 0.0630(14) Uani 1 d . .
H1A H 0.4498(6) 0.3654(3) 0.2304(3) 0.084 Uiso 0.55 calc PR 1
H1B H 0.4139(6) 0.2829(3) 0.2736(3) 0.084 Uiso 0.55 calc PR 1
H1A' H 0.4637(6) 0.3275(3) 0.2297(3) 0.084 Uiso 0.45 calc PR 2
H1B' H 0.3837(6) 0.2963(3) 0.2960(3) 0.084 Uiso 0.45 calc PR 2
C2 C 0.3202(11) 0.3937(6) 0.3163(6) 0.049(2) Uani 0.55 d P 1
H2 H 0.3132(11) 0.3816(6) 0.3651(6) 0.065 Uiso 0.55 calc PR 1
C4 C 0.3073(9) 0.4861(6) 0.2956(5) 0.046(2) Uani 0.55 d P 1
H4 H 0.3649(9) 0.5031(6) 0.2556(5) 0.062 Uiso 0.55 calc PR 1
C2' C 0.3459(13) 0.4224(10) 0.2759(8) 0.058(3) Uani 0.45 d P 2
H2' H 0.3855(13) 0.4683(10) 0.2472(8) 0.078 Uiso 0.45 calc PR 2
C4' C 0.2862(11) 0.4525(8) 0.3402(7) 0.048(3) Uani 0.45 d P 2
H4' H 0.2951(11) 0.4142(8) 0.3794(7) 0.063 Uiso 0.45 calc PR 2
C3 C 0.1837(6) 0.4245(4) 0.2828(3) 0.0676(15) Uani 1 d . .
H3A H 0.0953(6) 0.4298(4) 0.3105(3) 0.090 Uiso 0.55 calc PR 1
H3B H 0.1660(6) 0.4068(4) 0.2363(3) 0.090 Uiso 0.55 calc PR 1
H3A' H 0.1320(6) 0.3704(4) 0.2877(3) 0.090 Uiso 0.45 calc PR 2
H3B' H 0.1298(6) 0.4685(4) 0.2583(3) 0.090 Uiso 0.45 calc PR 2
C5 C 0.3014(6) 0.5518(3) 0.3539(3) 0.0595(14) Uani 1 d . .
H5A H 0.2262(6) 0.5346(3) 0.3864(3) 0.079 Uiso 0.55 calc PR 1
H5B H 0.2734(6) 0.6072(3) 0.3358(3) 0.079 Uiso 0.55 calc PR 1
H5A' H 0.2213(6) 0.5723(3) 0.3824(3) 0.079 Uiso 0.45 calc PR 2
H5B' H 0.3015(6) 0.5838(3) 0.3116(3) 0.079 Uiso 0.45 calc PR 2
C6 C 0.5852(5) 0.2951(3) 0.4013(3) 0.0490(11) Uani 1 d . .
C7 C 0.6328(6) 0.3248(3) 0.4632(3) 0.0589(13) Uani 1 d . .
H7 H 0.6796(6) 0.3777(3) 0.4659(3) 0.078 Uiso 1 calc R .
C8 C 0.6121(7) 0.2772(4) 0.5216(3) 0.073(2) Uani 1 d . .
H8 H 0.6456(7) 0.2982(4) 0.5631(3) 0.098 Uiso 1 calc R .
C9 C 0.5440(7) 0.2005(4) 0.5191(4) 0.079(2) Uani 1 d . .
H9 H 0.5319(7) 0.1685(4) 0.5585(4) 0.105 Uiso 1 calc R .
C10 C 0.4930(8) 0.1703(4) 0.4586(4) 0.086(2) Uani 1 d . .
H10 H 0.4422(8) 0.1186(4) 0.4573(4) 0.115 Uiso 1 calc R .
C11 C 0.5158(7) 0.2152(3) 0.3989(3) 0.072(2) Uani 1 d . .
H11 H 0.4851(7) 0.1925(3) 0.3575(3) 0.096 Uiso 1 calc R .
C12 C 0.7547(5) 0.3020(3) 0.2753(3) 0.0484(12) Uani 1 d . .
C13 C 0.8573(6) 0.2492(3) 0.3078(3) 0.0634(14) Uani 1 d . .
H13 H 0.8514(6) 0.2394(3) 0.3543(3) 0.084 Uiso 1 calc R .
C14 C 0.9667(7) 0.2121(4) 0.2697(4) 0.080(2) Uani 1 d . .
H14 H 1.0361(7) 0.1774(4) 0.2912(4) 0.107 Uiso 1 calc R .
C15 C 0.9765(7) 0.2246(4) 0.2017(4) 0.078(2) Uani 1 d . .
H15 H 1.0503(7) 0.1972(4) 0.1769(4) 0.104 Uiso 1 calc R .
C16 C 0.8793(8) 0.2768(4) 0.1697(3) 0.079(2) Uani 1 d . .
H16 H 0.8884(8) 0.2868(4) 0.1233(3) 0.105 Uiso 1 calc R .
C17 C 0.7664(7) 0.3151(4) 0.2061(3) 0.068(2) Uani 1 d . .
H17 H 0.6982(7) 0.3498(4) 0.1839(3) 0.091 Uiso 1 calc R .
C18 C 0.4523(5) 0.5209(3) 0.4834(2) 0.0484(11) Uani 1 d . .
C19 C 0.5664(7) 0.5342(4) 0.5289(3) 0.071(2) Uani 1 d . .
H19 H 0.6536(7) 0.5599(4) 0.5142(3) 0.094 Uiso 1 calc R .
C20 C 0.5515(11) 0.5092(4) 0.5968(3) 0.099(2) Uani 1 d . .
H20 H 0.6278(11) 0.5181(4) 0.6277(3) 0.132 Uiso 1 calc R .
C21 C 0.4203(14) 0.4706(4) 0.6171(4) 0.111(3) Uani 1 d . .
H21 H 0.4077(14) 0.4545(4) 0.6622(4) 0.148 Uiso 1 calc R .
C22 C 0.3140(11) 0.4568(5) 0.5730(4) 0.105(3) Uani 1 d . .
H22 H 0.2283(11) 0.4292(5) 0.5873(4) 0.139 Uiso 1 calc R .
C23 C 0.3258(7) 0.4821(4) 0.5061(3) 0.075(2) Uani 1 d . .
H23 H 0.2475(7) 0.4728(4) 0.4763(3) 0.100 Uiso 1 calc R .
C24 C 0.5046(5) 0.6750(3) 0.4136(2) 0.0440(10) Uani 1 d . .
C25 C 0.4115(6) 0.7174(3) 0.4576(3) 0.067(2) Uani 1 d . .
H25 H 0.3343(6) 0.6874(3) 0.4779(3) 0.089 Uiso 1 calc R .
C26 C 0.4294(8) 0.8024(4) 0.4721(4) 0.081(2) Uani 1 d . .
H26 H 0.3645(8) 0.8299(4) 0.5016(4) 0.108 Uiso 1 calc R .
C27 C 0.5435(8) 0.8468(3) 0.4428(3) 0.069(2) Uani 1 d . .
H27 H 0.5560(8) 0.9047(3) 0.4521(3) 0.092 Uiso 1 calc R .
C28 C 0.6386(6) 0.8057(3) 0.4000(3) 0.0646(15) Uani 1 d . .
H28 H 0.7171(6) 0.8357(3) 0.3808(3) 0.086 Uiso 1 calc R .
C29 C 0.6196(6) 0.7199(3) 0.3849(2) 0.0484(11) Uani 1 d . .
H29 H 0.6845(6) 0.6927(3) 0.3553(2) 0.064 Uiso 1 calc R .

loop_
_geom_bond_atom_site_label_1
_geom_bond_atom_site_label_2
_geom_bond_distance
_geom_bond_site_symmetry_2
_geom_bond_publ_flag
Ni P1 2.3138(12) . ?
Ni P2 2.3176(12) . ?
Ni Br2 2.3471(8) . ?
Ni Br1 2.3556(8) . ?
P1 C6 1.818(5) . ?
P1 C12 1.834(5) . ?
P1 C1 1.839(5) . ?
P2 C18 1.819(5) . ?
P2 C24 1.821(4) . ?
P2 C5 1.833(5) . ?
C1 C2' 1.50(2) . ?
C1 C2 1.554(12) . ?
C2 C3 1.479(10) . ?
C2 C4 1.505(14) . ?
C4 C3 1.496(10) . ?
C4 C5 1.540(11) . ?
C2' C4' 1.45(2) . ?
C2' C3 1.473(13) . ?
C4' C3 1.523(12) . ?
C4' C5 1.582(12) . ?
C6 C7 1.373(7) . ?
C6 C11 1.397(7) . ?
C7 C8 1.382(7) . ?
C8 C9 1.347(8) . ?
C9 C10 1.361(10) . ?
C10 C11 1.383(9) . ?
C12 C17 1.381(8) . ?
C12 C13 1.396(7) . ?
C13 C14 1.368(8) . ?
C14 C15 1.356(9) . ?
C15 C16 1.354(9) . ?
C16 C17 1.383(8) . ?
C18 C23 1.369(7) . ?
C18 C19 1.380(7) . ?
C19 C20 1.399(8) . ?
C20 C21 1.388(11) . ?
C21 C22 1.312(12) . ?
C22 C23 1.377(9) . ?
C24 C29 1.375(6) . ?
C24 C25 1.376(7) . ?
C25 C26 1.369(7) . ?
C26 C27 1.369(9) . ?
C27 C28 1.363(8) . ?
C28 C29 1.385(7) . ?
